data_1544766
loop_
_publ_author_name
'Dhanabalan, Nallathambi'
'Thanigaimani, Kaliyaperumal'
'Khalib, Nuridayanti Che'
'Santhanaraj, K. Joseph'
'Razak, Ibrahim Abdul'

_publ_section_title
;
 2-Amino-5-bromopyridinium 2-phenoxyacetate
;
_journal_coeditor_code IS5465
_journal_issue 12
_journal_name_full IUCrData
_journal_page_first x161939
_journal_paper_doi 10.1107/S2414314616019398
_journal_volume 1
_journal_year 2016
_chemical_formula_iupac 'C5 H6 Br N2 +, C8 H7 O3 -'
_chemical_formula_moiety 'C5 H6 Br N2 +, C8 H7 O3 -'
_chemical_formula_sum 'C13 H13 Br N2 O3'
_chemical_formula_weight 325.16
_chemical_name_systematic
;
2-Amino-5-bromopyridinium 2-phenoxyacetate
;
_space_group_IT_number 92
_symmetry_cell_setting tetragonal
_symmetry_space_group_name_Hall 'P 4abw 2nw'
_symmetry_space_group_name_H-M 'P 41 21 2'
_atom_sites_solution_hydrogens geom
_atom_sites_solution_primary direct
_atom_sites_solution_secondary difmap
_audit_creation_method SHELXL-97
_cell_angle_alpha 90.00
_cell_angle_beta 90.00
_cell_angle_gamma 90.00
_cell_formula_units_Z 8
_cell_length_a 8.69440(10)
_cell_length_b 8.69440(10)
_cell_length_c 35.2843(7)
_cell_measurement_reflns_used 9890
_cell_measurement_temperature 100.0(10)
_cell_measurement_theta_max 26.43
_cell_measurement_theta_min 2.34
_cell_volume 2667.23(7)
_computing_cell_refinement
;
SAINT (Bruker, 2009)
;
_computing_data_collection
;
APEX2 (Bruker, 2009)
;
_computing_data_reduction
;
SAINT (Bruker, 2009)
;
_computing_molecular_graphics
;
SHELXTL (Sheldrick, 2008)
;
_computing_publication_material
;
SHELXTL (Sheldrick, 2008) and PLATON (Spek, 2009)
;
_computing_structure_refinement
;
SHELXTL (Sheldrick, 2008)
;
_computing_structure_solution
;
SHELXTL (Sheldrick, 2008)
;
_diffrn_ambient_temperature 100.0(10)
_diffrn_measured_fraction_theta_full 1.000
_diffrn_measured_fraction_theta_max 1.000
_diffrn_measurement_device_type
;
Bruker SMART APEXII CCD area-detector
;
_diffrn_measurement_method '\f and \w scans'
_diffrn_radiation_monochromator graphite
_diffrn_radiation_source 'fine-focus sealed tube'
_diffrn_radiation_type MoK\a
_diffrn_radiation_wavelength 0.71073
_diffrn_reflns_av_R_equivalents 0.0762
_diffrn_reflns_av_sigmaI/netI 0.0513
_diffrn_reflns_limit_h_max 11
_diffrn_reflns_limit_h_min -11
_diffrn_reflns_limit_k_max 11
_diffrn_reflns_limit_k_min -11
_diffrn_reflns_limit_l_max 47
_diffrn_reflns_limit_l_min -47
_diffrn_reflns_number 38666
_diffrn_reflns_theta_full 28.57
_diffrn_reflns_theta_max 28.57
_diffrn_reflns_theta_min 2.31
_exptl_absorpt_coefficient_mu 3.088
_exptl_absorpt_correction_T_max 0.6878
_exptl_absorpt_correction_T_min 0.4191
_exptl_absorpt_correction_type multi-scan
_exptl_absorpt_process_details
;
(<i>SADABS</i>; Bruker, 2009)
;
_exptl_crystal_colour colourless
_exptl_crystal_density_diffrn 1.620
_exptl_crystal_density_method 'not measured'
_exptl_crystal_description block
_exptl_crystal_F_000 1312
_exptl_crystal_size_max 0.34
_exptl_crystal_size_mid 0.21
_exptl_crystal_size_min 0.13
_refine_diff_density_max 0.520
_refine_diff_density_min -0.523
_refine_ls_abs_structure_details
;
Flack (1983), 1324 Fridel pairs
;
_refine_ls_abs_structure_Flack 0.072(13)
_refine_ls_extinction_method none
_refine_ls_goodness_of_fit_ref 1.165
_refine_ls_hydrogen_treatment mixed
_refine_ls_matrix_type full
_refine_ls_number_parameters 184
_refine_ls_number_reflns 3407
_refine_ls_number_restraints 3
_refine_ls_restrained_S_all 1.165
_refine_ls_R_factor_all 0.0626
_refine_ls_R_factor_gt 0.0423
_refine_ls_shift/su_max 0.001
_refine_ls_shift/su_mean 0.000
_refine_ls_structure_factor_coef Fsqd
_refine_ls_weighting_details 'calc w=1/[\s^2^(Fo^2^)+(0.0000P)^2^+4.5110P] where P=(Fo^2^+2Fc^2^)/3'
_refine_ls_weighting_scheme calc
_refine_ls_wR_factor_gt 0.0679
_refine_ls_wR_factor_ref 0.0779
_reflns_number_gt 2790
_reflns_number_total 3407
_reflns_threshold_expression >2sigma(I)
_cod_data_source_file is5465sup1.cif
_cod_data_source_block I
_cod_database_code 1544766

loop_
_symmetry_equiv_pos_as_xyz
'x, y, z'
'-x, -y, z+1/2'
'-y+1/2, x+1/2, z+1/4'
'y+1/2, -x+1/2, z+3/4'
'-x+1/2, y+1/2, -z+1/4'
'x+1/2, -y+1/2, -z+3/4'
'y, x, -z'
'-y, -x, -z+1/2'

loop_
_atom_site_type_symbol
_atom_site_label
_atom_site_fract_x
_atom_site_fract_y
_atom_site_fract_z
_atom_site_U_iso_or_equiv
_atom_site_adp_type
_atom_site_calc_flag
_atom_site_refinement_flags
_atom_site_occupancy
_atom_site_symmetry_multiplicity
Br Br1 0.85535(5) 1.53676(5) 0.471862(11) 0.02404(10) Uani d . 1 1
O O1 1.0287(3) 0.5443(3) 0.58802(7) 0.0207(6) Uani d . 1 1
O O2 0.8557(3) 0.7960(3) 0.58999(7) 0.0251(6) Uani d . 1 1
O O3 0.9831(3) 0.9012(3) 0.54112(7) 0.0228(6) Uani d . 1 1
N N1 0.8335(3) 1.1573(4) 0.54085(8) 0.0168(6) Uani d D 1 1
N N2 0.7130(4) 1.0932(4) 0.59699(10) 0.0218(7) Uani d D 1 1
C C1 0.7426(4) 1.1976(4) 0.57033(10) 0.0171(8) Uani d . 1 1
C C2 0.6803(4) 1.3478(5) 0.57085(10) 0.0204(8) Uani d . 1 1
H H2A 0.6154 1.3790 0.5911 0.024 Uiso calc R 1 1
C C3 0.7137(4) 1.4481(5) 0.54222(11) 0.0220(8) Uani d . 1 1
H H3A 0.6727 1.5494 0.5426 0.026 Uiso calc R 1 1
C C4 0.8083(4) 1.4014(4) 0.51234(10) 0.0193(8) Uani d . 1 1
C C5 0.8671(4) 1.2562(4) 0.51232(10) 0.0177(7) Uani d . 1 1
H H5A 0.9322 1.2241 0.4922 0.021 Uiso calc R 1 1
C C6 0.9580(5) 0.7964(4) 0.56542(10) 0.0177(8) Uani d . 1 1
C C7 1.0704(4) 0.6625(4) 0.56195(10) 0.0196(8) Uani d . 1 1
H H7A 1.0683 0.6216 0.5358 0.024 Uiso calc R 1 1
H H7B 1.1761 0.6986 0.5674 0.024 Uiso calc R 1 1
C C8 1.1075(4) 0.4079(4) 0.58550(10) 0.0178(8) Uani d . 1 1
C C9 1.0630(5) 0.2962(4) 0.61188(10) 0.0211(9) Uani d . 1 1
H H9A 0.9848 0.3175 0.6299 0.025 Uiso calc R 1 1
C C10 1.1351(5) 0.1534(5) 0.61129(11) 0.0254(9) Uani d . 1 1
H H10A 1.1049 0.0769 0.6290 0.030 Uiso calc R 1 1
C C11 1.2500(5) 0.1206(5) 0.58536(11) 0.0277(10) Uani d . 1 1
H H11A 1.2991 0.0230 0.5854 0.033 Uiso calc R 1 1
C C12 1.2921(5) 0.2316(5) 0.55947(12) 0.0283(10) Uani d . 1 1
H H12A 1.3699 0.2092 0.5414 0.034 Uiso calc R 1 1
C C13 1.2226(5) 0.3765(5) 0.55927(11) 0.0235(9) Uani d . 1 1
H H13A 1.2535 0.4524 0.5415 0.028 Uiso calc R 1 1
H H1N1 0.881(5) 1.068(3) 0.5407(12) 0.044(14) Uiso d D 1 1
H H1N2 0.754(5) 1.002(3) 0.5955(13) 0.048(16) Uiso d D 1 1
H H2N2 0.665(5) 1.123(6) 0.6174(9) 0.066(18) Uiso d D 1 1

loop_
_atom_site_aniso_label
_atom_site_aniso_U_11
_atom_site_aniso_U_22
_atom_site_aniso_U_33
_atom_site_aniso_U_12
_atom_site_aniso_U_13
_atom_site_aniso_U_23
Br1 0.0268(2) 0.0230(2) 0.02226(17) 0.00121(18) 0.00088(18) 0.00592(17)
O1 0.0260(14) 0.0159(13) 0.0203(13) 0.0051(13) 0.0058(12) 0.0047(11)
O2 0.0299(16) 0.0215(14) 0.0241(13) 0.0079(13) 0.0103(13) 0.0050(11)
O3 0.0276(16) 0.0194(14) 0.0215(13) 0.0050(12) 0.0059(12) 0.0068(11)
N1 0.0152(16) 0.0165(16) 0.0185(14) 0.0039(13) -0.0002(12) 0.0002(13)
N2 0.0267(19) 0.0196(18) 0.0191(17) 0.0015(14) 0.0049(15) -0.0023(14)
C1 0.0165(19) 0.0163(19) 0.0184(19) -0.0002(15) -0.0003(15) -0.0009(15)
C2 0.021(2) 0.022(2) 0.0188(17) 0.0049(16) 0.0010(15) -0.0012(16)
C3 0.024(2) 0.017(2) 0.0245(19) 0.0036(17) -0.0018(16) 0.0000(16)
C4 0.020(2) 0.020(2) 0.0173(17) -0.0003(15) 0.0007(15) -0.0013(15)
C5 0.0171(19) 0.0211(19) 0.0149(16) -0.0009(15) 0.0034(15) -0.0011(15)
C6 0.0188(19) 0.0177(18) 0.0167(18) 0.0003(16) -0.0011(16) -0.0006(14)
C7 0.023(2) 0.018(2) 0.0177(17) 0.0005(16) 0.0042(15) -0.0003(15)
C8 0.021(2) 0.0114(17) 0.0208(18) 0.0018(14) -0.0052(16) -0.0048(15)
C9 0.028(2) 0.0173(19) 0.0186(18) -0.0009(16) -0.0017(16) 0.0010(15)
C10 0.031(2) 0.0176(19) 0.028(2) -0.001(2) -0.0101(18) 0.0037(17)
C11 0.029(2) 0.018(2) 0.036(2) 0.0082(18) -0.0110(19) -0.0085(18)
C12 0.028(2) 0.026(2) 0.032(2) 0.0052(19) 0.0004(19) -0.0031(19)
C13 0.026(2) 0.022(2) 0.023(2) 0.0039(17) -0.0006(17) 0.0008(17)

loop_
_atom_type_symbol
_atom_type_description
_atom_type_scat_dispersion_real
_atom_type_scat_dispersion_imag
_atom_type_scat_source
C C 0.0033 0.0016 'International Tables Vol C Tables 4.2.6.8 and 6.1.1.4'
H H 0.0000 0.0000 'International Tables Vol C Tables 4.2.6.8 and 6.1.1.4'
N N 0.0061 0.0033 'International Tables Vol C Tables 4.2.6.8 and 6.1.1.4'
O O 0.0106 0.0060 'International Tables Vol C Tables 4.2.6.8 and 6.1.1.4'
Br Br -0.2901 2.4595 'International Tables Vol C Tables 4.2.6.8 and 6.1.1.4'

loop_
_geom_angle_atom_site_label_1
_geom_angle_atom_site_label_2
_geom_angle_atom_site_label_3
_geom_angle
C8 O1 C7 117.0(3)
C1 N1 C5 122.1(3)
C1 N1 H1N1 121(3)
C5 N1 H1N1 117(3)
C1 N2 H1N2 120(3)
C1 N2 H2N2 118(4)
H1N2 N2 H2N2 121(5)
N2 C1 N1 118.6(3)
N2 C1 C2 123.1(3)
N1 C1 C2 118.2(3)
C3 C2 C1 119.9(3)
C3 C2 H2A 120.0
C1 C2 H2A 120.0
C2 C3 C4 119.8(4)
C2 C3 H3A 120.1
C4 C3 H3A 120.1
C5 C4 C3 119.4(3)
C5 C4 Br1 119.6(3)
C3 C4 Br1 121.0(3)
N1 C5 C4 120.5(3)
N1 C5 H5A 119.8
C4 C5 H5A 119.8
O2 C6 O3 126.6(4)
O2 C6 C7 120.9(3)
O3 C6 C7 112.6(3)
O1 C7 C6 109.6(3)
O1 C7 H7A 109.7
C6 C7 H7A 109.7
O1 C7 H7B 109.7
C6 C7 H7B 109.7
H7A C7 H7B 108.2
O1 C8 C13 124.9(3)
O1 C8 C9 114.8(3)
C13 C8 C9 120.3(3)
C10 C9 C8 119.0(4)
C10 C9 H9A 120.5
C8 C9 H9A 120.5
C11 C10 C9 121.3(4)
C11 C10 H10A 119.4
C9 C10 H10A 119.4
C12 C11 C10 119.0(4)
C12 C11 H11A 120.5
C10 C11 H11A 120.5
C11 C12 C13 121.3(4)
C11 C12 H12A 119.3
C13 C12 H12A 119.3
C8 C13 C12 119.0(4)
C8 C13 H13A 120.5
C12 C13 H13A 120.5

loop_
_geom_bond_atom_site_label_1
_geom_bond_atom_site_label_2
_geom_bond_distance
Br1 C4 1.895(4)
O1 C8 1.372(4)
O1 C7 1.427(4)
O2 C6 1.242(4)
O3 C6 1.270(4)
N1 C1 1.353(5)
N1 C5 1.356(4)
N1 H1N1 0.876(10)
N2 C1 1.332(5)
N2 H1N2 0.872(10)
N2 H2N2 0.870(10)
C1 C2 1.414(5)
C2 C3 1.366(5)
C2 H2A 0.9500
C3 C4 1.398(5)
C3 H3A 0.9500
C4 C5 1.362(5)
C5 H5A 0.9500
C6 C7 1.524(5)
C7 H7A 0.9900
C7 H7B 0.9900
C8 C13 1.390(5)
C8 C9 1.400(5)
C9 C10 1.390(5)
C9 H9A 0.9500
C10 C11 1.384(6)
C10 H10A 0.9500
C11 C12 1.379(6)
C11 H11A 0.9500
C12 C13 1.398(6)
C12 H12A 0.9500
C13 H13A 0.9500

loop_
_geom_hbond_atom_site_label_D
_geom_hbond_atom_site_label_H
_geom_hbond_atom_site_label_A
_geom_hbond_site_symmetry_A
_geom_hbond_distance_DH
_geom_hbond_distance_HA
_geom_hbond_distance_DA
_geom_hbond_angle_DHA
_geom_hbond_publ_flag
N1 H1N1 O3 . 0.876(10) 1.70(3) 2.579(4) 176(5) yes
N2 H1N2 O2 . 0.872(10) 2.01(3) 2.877(4) 177(4) yes
N2 H2N2 O1 5_656 0.870(10) 2.41(3) 3.140(4) 142(5) yes
N2 H2N2 O2 5_656 0.870(10) 2.13(3) 2.900(4) 146(5) yes
C2 H2A O2 5_656 0.95 2.55 3.193(4) 125 yes
C5 H5A O3 7_556 0.95 2.42 3.047(4) 123 yes

loop_
_geom_torsion_atom_site_label_1
_geom_torsion_atom_site_label_2
_geom_torsion_atom_site_label_3
_geom_torsion_atom_site_label_4
_geom_torsion
C5 N1 C1 N2 179.0(3)
C5 N1 C1 C2 0.6(5)
N2 C1 C2 C3 -179.0(4)
N1 C1 C2 C3 -0.5(5)
C1 C2 C3 C4 0.5(6)
C2 C3 C4 C5 -0.5(6)
C2 C3 C4 Br1 179.3(3)
C1 N1 C5 C4 -0.5(5)
C3 C4 C5 N1 0.5(5)
Br1 C4 C5 N1 -179.3(3)
C8 O1 C7 C6 172.7(3)
O2 C6 C7 O1 4.5(5)
O3 C6 C7 O1 -175.6(3)
C7 O1 C8 C13 -0.9(5)
C7 O1 C8 C9 179.6(3)
O1 C8 C9 C10 179.3(3)
C13 C8 C9 C10 -0.3(6)
C8 C9 C10 C11 0.4(6)
C9 C10 C11 C12 -0.7(6)
C10 C11 C12 C13 0.8(6)
O1 C8 C13 C12 -179.1(4)
C9 C8 C13 C12 0.5(6)
C11 C12 C13 C8 -0.7(6)

_cod_database_fobs_code 1544766
